data_7211923
loop_
_publ_author_name
'Bai, Shi-Qiang'
'Quek, Gabriel Y. H.'
'Koh, Lip Lin'
'Andy Hor, T. S.'

_publ_section_title
;
 Crystallographic analysis of different water--halide cluster blends in
 cationic [(SNS)PdII] pincer complexes
;
_journal_issue 1
_journal_name_full CrystEngComm
_journal_page_first 226
_journal_paper_doi 10.1039/b917189b
_journal_volume 12
_journal_year 2010
_chemical_formula_sum 'C8 H21 Cl2 N O Pd S2'
_chemical_formula_weight 388.68
_chemical_name_systematic
;
?
;
_space_group_IT_number 2
_symmetry_cell_setting triclinic
_symmetry_space_group_name_Hall '-P 1'
_symmetry_space_group_name_H-M 'P -1'
_atom_sites_solution_hydrogens geom
_atom_sites_solution_primary direct
_atom_sites_solution_secondary difmap
_audit_creation_method SHELXL-97
_cell_angle_alpha 86.3600(10)
_cell_angle_beta 89.3090(10)
_cell_angle_gamma 77.1710(10)
_cell_formula_units_Z 2
_cell_length_a 5.1868(3)
_cell_length_b 11.4095(6)
_cell_length_c 12.8769(7)
_cell_measurement_reflns_used 5672
_cell_measurement_temperature 293(2)
_cell_measurement_theta_max 27.52
_cell_measurement_theta_min 2.35
_cell_volume 741.52(7)
_computing_cell_refinement 'Bruker SMART'
_computing_data_collection 'Bruker SMART'
_computing_data_reduction 'Bruker SAINT'
_computing_molecular_graphics 'Bruker SHELXTL'
_computing_publication_material 'Bruker SHELXTL'
_computing_structure_refinement 'SHELXL-97 (Sheldrick, 1997)'
_computing_structure_solution 'SHELXS-97 (Sheldrick, 1990)'
_diffrn_ambient_temperature 293(2)
_diffrn_measured_fraction_theta_full 0.996
_diffrn_measured_fraction_theta_max 0.996
_diffrn_measurement_device_type 'CCD area detector'
_diffrn_measurement_method 'phi and omega scans'
_diffrn_radiation_monochromator graphite
_diffrn_radiation_source 'fine-focus sealed tube'
_diffrn_radiation_type MoK\a
_diffrn_radiation_wavelength 0.71073
_diffrn_reflns_av_R_equivalents 0.0250
_diffrn_reflns_av_sigmaI/netI 0.0272
_diffrn_reflns_limit_h_max 6
_diffrn_reflns_limit_h_min -6
_diffrn_reflns_limit_k_max 14
_diffrn_reflns_limit_k_min -14
_diffrn_reflns_limit_l_max 16
_diffrn_reflns_limit_l_min -16
_diffrn_reflns_number 9699
_diffrn_reflns_theta_full 27.50
_diffrn_reflns_theta_max 27.50
_diffrn_reflns_theta_min 1.58
_exptl_absorpt_coefficient_mu 1.871
_exptl_absorpt_correction_T_max 0.8647
_exptl_absorpt_correction_T_min 0.3998
_exptl_absorpt_correction_type empirical
_exptl_absorpt_process_details 'Sababs, (Sheldrick 2001)'
_exptl_crystal_colour YELLOW
_exptl_crystal_density_diffrn 1.741
_exptl_crystal_density_meas ?
_exptl_crystal_density_method 'not measured'
_exptl_crystal_description PLATE
_exptl_crystal_F_000 392
_exptl_crystal_size_max 0.60
_exptl_crystal_size_mid 0.12
_exptl_crystal_size_min 0.08
_refine_diff_density_max 0.459
_refine_diff_density_min -0.317
_refine_diff_density_rms 0.066
_refine_ls_extinction_method none
_refine_ls_goodness_of_fit_ref 1.046
_refine_ls_hydrogen_treatment mixed
_refine_ls_matrix_type full
_refine_ls_number_parameters 150
_refine_ls_number_reflns 3401
_refine_ls_number_restraints 0
_refine_ls_restrained_S_all 1.046
_refine_ls_R_factor_all 0.0229
_refine_ls_R_factor_gt 0.0211
_refine_ls_shift/su_max 0.001
_refine_ls_shift/su_mean 0.000
_refine_ls_structure_factor_coef Fsqd
_refine_ls_weighting_details 'calc w=1/[\s^2^(Fo^2^)+(0.0195P)^2^+0.2670P] where P=(Fo^2^+2Fc^2^)/3'
_refine_ls_weighting_scheme calc
_refine_ls_wR_factor_gt 0.0497
_refine_ls_wR_factor_ref 0.0505
_reflns_number_gt 3182
_reflns_number_total 3401
_reflns_threshold_expression >2sigma(I)
_cod_data_source_file b917189b.txt
_cod_data_source_block 8249
_cod_depositor_comments
;
The following automatic conversions were performed:

'_symmetry_cell_setting' value 'Triclinic' changed to 'triclinic'
according to /home/saulius/struct/CIF-dictionaries/cif_core.dic
dictionary named 'cif_core.dic' version 2.4.2 from
2011-04-26.

'_exptl_absorpt_correction_type' value 'Empirical'
changed to 'empirical' according to
/home/saulius/struct/CIF-dictionaries/cif_core.dic dictionary named
'cif_core.dic' version 2.4.2 from 2011-04-26.

Automatic conversion script
Id: cif_fix_values 1891 2012-01-12 08:04:46Z andrius 

The following automatic conversions were performed:

'_exptl_crystal_density_meas' value 'not measured' was changed to '?'
- the value is perceived as not measured.

Automatic conversion script
Id: cif_fix_values 3008 2015-01-20 13:52:24Z robertas 
;
_cod_original_sg_symbol_H-M P-1
_cod_database_code 7211923

loop_
_symmetry_equiv_pos_as_xyz
'x, y, z'
'-x, -y, -z'

loop_
_atom_site_label
_atom_site_type_symbol
_atom_site_fract_x
_atom_site_fract_y
_atom_site_fract_z
_atom_site_U_iso_or_equiv
_atom_site_adp_type
_atom_site_occupancy
_atom_site_symmetry_multiplicity
_atom_site_calc_flag
_atom_site_refinement_flags
Pd1 Pd 0.41336(3) 0.293603(12) 0.726704(11) 0.02333(5) Uani 1 1 d .
S1 S 0.29073(9) 0.49950(4) 0.73730(4) 0.02840(11) Uani 1 1 d .
S2 S 0.50090(10) 0.08736(4) 0.72670(4) 0.03241(11) Uani 1 1 d .
Cl1 Cl 0.66265(11) 0.30784(5) 0.57991(4) 0.03710(12) Uani 1 1 d .
N1 N 0.1928(3) 0.27880(16) 0.85625(13) 0.0279(3) Uani 1 1 d .
C1 C -0.0225(4) 0.3884(2) 0.86433(16) 0.0338(4) Uani 1 1 d .
H1A H -0.1123 0.3846 0.9306 0.041 Uiso 1 1 calc R
H1B H -0.1508 0.3931 0.8092 0.041 Uiso 1 1 calc R
C2 C 0.0958(4) 0.4978(2) 0.85547(16) 0.0343(5) Uani 1 1 d .
H2A H 0.2074 0.4975 0.9155 0.041 Uiso 1 1 calc R
H2B H -0.0444 0.5700 0.8547 0.041 Uiso 1 1 calc R
C3 C 0.0415(4) 0.54070(19) 0.63538(16) 0.0344(4) Uani 1 1 d .
H3A H 0.1279 0.5330 0.5682 0.041 Uiso 1 1 calc R
H3B H -0.0755 0.4851 0.6409 0.041 Uiso 1 1 calc R
C4 C -0.1200(5) 0.6672(2) 0.6410(2) 0.0504(6) Uani 1 1 d .
H4A H -0.2237 0.6727 0.7035 0.076 Uiso 1 1 calc R
H4B H -0.2352 0.6874 0.5817 0.076 Uiso 1 1 calc R
H4C H -0.0042 0.7221 0.6415 0.076 Uiso 1 1 calc R
C5 C 0.0987(5) 0.1652(2) 0.86207(17) 0.0380(5) Uani 1 1 d .
H5A H -0.0328 0.1683 0.8085 0.046 Uiso 1 1 calc R
H5B H 0.0177 0.1542 0.9292 0.046 Uiso 1 1 calc R
C6 C 0.3297(5) 0.0620(2) 0.84715(17) 0.0404(5) Uani 1 1 d .
H6A H 0.2679 -0.0121 0.8453 0.048 Uiso 1 1 calc R
H6B H 0.4509 0.0536 0.9053 0.048 Uiso 1 1 calc R
C7 C 0.2743(4) 0.06300(19) 0.62793(17) 0.0371(5) Uani 1 1 d .
H7A H 0.1000 0.1125 0.6399 0.045 Uiso 1 1 calc R
H7B H 0.3335 0.0879 0.5600 0.045 Uiso 1 1 calc R
C8 C 0.2560(6) -0.0673(2) 0.6285(2) 0.0572(7) Uani 1 1 d .
H8A H 0.4307 -0.1176 0.6265 0.086 Uiso 1 1 calc R
H8B H 0.1578 -0.0789 0.5687 0.086 Uiso 1 1 calc R
H8C H 0.1679 -0.0882 0.6907 0.086 Uiso 1 1 calc R
H1N H 0.283(4) 0.2740(18) 0.9057(17) 0.022(5) Uiso 1 1 d .
Cl2 Cl 0.51179(10) 0.28828(5) 1.06170(4) 0.03788(12) Uani 1 1 d .
O1W O 1.0815(5) 0.1334(2) 1.13178(18) 0.0614(6) Uani 1 1 d .
H2W H 1.189(7) 0.172(3) 1.117(3) 0.070(11) Uiso 1 1 d .
H1W H 0.941(7) 0.177(3) 1.116(2) 0.066(10) Uiso 1 1 d .

loop_
_atom_site_aniso_label
_atom_site_aniso_U_11
_atom_site_aniso_U_22
_atom_site_aniso_U_33
_atom_site_aniso_U_23
_atom_site_aniso_U_13
_atom_site_aniso_U_12
Pd1 0.02144(8) 0.02504(8) 0.02472(8) -0.00220(5) 0.00085(5) -0.00758(6)
S1 0.0273(2) 0.0281(2) 0.0318(2) -0.00654(19) 0.00051(19) -0.00924(19)
S2 0.0286(2) 0.0267(2) 0.0410(3) 0.0021(2) -0.0021(2) -0.0051(2)
Cl1 0.0402(3) 0.0365(3) 0.0366(3) -0.0054(2) 0.0150(2) -0.0128(2)
N1 0.0275(8) 0.0365(9) 0.0219(8) -0.0011(7) -0.0015(7) -0.0117(7)
C1 0.0267(10) 0.0467(12) 0.0284(10) -0.0054(9) 0.0054(8) -0.0081(9)
C2 0.0338(11) 0.0393(12) 0.0286(10) -0.0106(9) 0.0020(8) -0.0035(9)
C3 0.0410(12) 0.0324(11) 0.0313(10) 0.0009(8) -0.0045(9) -0.0117(9)
C4 0.0530(15) 0.0377(13) 0.0560(15) 0.0015(11) -0.0089(12) -0.0014(11)
C5 0.0433(12) 0.0476(13) 0.0301(11) -0.0016(9) 0.0060(9) -0.0256(10)
C6 0.0541(14) 0.0348(11) 0.0351(11) 0.0076(9) -0.0057(10) -0.0184(10)
C7 0.0416(12) 0.0348(11) 0.0363(11) -0.0094(9) 0.0001(9) -0.0096(9)
C8 0.085(2) 0.0397(13) 0.0544(16) -0.0147(12) 0.0051(14) -0.0260(14)
Cl2 0.0308(3) 0.0508(3) 0.0340(3) -0.0027(2) -0.0034(2) -0.0128(2)
O1W 0.0462(12) 0.0562(12) 0.0799(15) 0.0234(11) -0.0090(10) -0.0146(10)

loop_
_atom_type_symbol
_atom_type_description
_atom_type_scat_dispersion_real
_atom_type_scat_dispersion_imag
_atom_type_scat_source
C C 0.0033 0.0016 'International Tables Vol C Tables 4.2.6.8 and 6.1.1.4'
H H 0.0000 0.0000 'International Tables Vol C Tables 4.2.6.8 and 6.1.1.4'
N N 0.0061 0.0033 'International Tables Vol C Tables 4.2.6.8 and 6.1.1.4'
S S 0.1246 0.1234 'International Tables Vol C Tables 4.2.6.8 and 6.1.1.4'
Cl Cl 0.1484 0.1585 'International Tables Vol C Tables 4.2.6.8 and 6.1.1.4'
Pd Pd -0.9988 1.0072 'International Tables Vol C Tables 4.2.6.8 and 6.1.1.4'
O O 0.0106 0.0060 'International Tables Vol C Tables 4.2.6.8 and 6.1.1.4'

loop_
_geom_angle_atom_site_label_1
_geom_angle_atom_site_label_2
_geom_angle_atom_site_label_3
_geom_angle
N1 Pd1 Cl1 179.27(5)
N1 Pd1 S2 87.31(5)
Cl1 Pd1 S2 91.980(19)
N1 Pd1 S1 87.33(5)
Cl1 Pd1 S1 93.372(19)
S2 Pd1 S1 174.359(18)
C2 S1 C3 103.29(10)
C2 S1 Pd1 96.78(7)
C3 S1 Pd1 101.32(7)
C6 S2 C7 102.78(11)
C6 S2 Pd1 96.72(8)
C7 S2 Pd1 102.31(7)
C5 N1 C1 113.71(17)
C5 N1 Pd1 111.47(13)
C1 N1 Pd1 110.77(12)
N1 C1 C2 108.89(16)
C1 C2 S1 110.68(14)
C4 C3 S1 112.76(16)
N1 C5 C6 108.95(17)
C5 C6 S2 110.48(15)
C8 C7 S2 112.05(17)

loop_
_geom_bond_atom_site_label_1
_geom_bond_atom_site_label_2
_geom_bond_distance
Pd1 N1 2.0307(16)
Pd1 Cl1 2.2949(5)
Pd1 S2 2.2954(5)
Pd1 S1 2.3058(5)
S1 C2 1.818(2)
S1 C3 1.819(2)
S2 C6 1.817(2)
S2 C7 1.817(2)
N1 C5 1.481(3)
N1 C1 1.488(3)
C1 C2 1.507(3)
C3 C4 1.505(3)
C5 C6 1.501(3)
C7 C8 1.510(3)

loop_
_geom_hbond_atom_site_label_D
_geom_hbond_atom_site_label_H
_geom_hbond_atom_site_label_A
_geom_hbond_distance_DH
_geom_hbond_distance_HA
_geom_hbond_distance_DA
_geom_hbond_angle_DHA
_geom_hbond_site_symmetry_A
N1 H1N Cl2 0.79(2) 2.38(2) 3.1574(18) 171(2) .
O1W H2W Cl2 0.80(3) 2.43(3) 3.228(2) 177(3) 1_655
O1W H1W Cl2 0.81(3) 2.39(3) 3.196(2) 174(3) .
